data_8103286
loop_
_publ_author_name
'Wen-Kui Dong'
'Shou-Ting Zhang'
'Yin-Xia Sun'
'Min Liu'
'Yu-Jie Zhang'
'Xiong-Hou Gao'

_publ_section_title
;
 Crystal structure of
 3,3'-[2,2'-(1,2-ethylenedioxy)dibenzylmethylimino]bis(acetophenone
 oxime), C32H30N4O4
;
_journal_issue 1
_journal_name_full 'Zeitschrift f\"ur Kristallographie - New Crystal Structures'
_journal_page_first 99
_journal_volume 227
_journal_year 2012
_chemical_formula_moiety 'C32 H30 N4 O4 C32 H30 N4 O4'
_chemical_formula_sum 'C32 H30 N4 O4'
_chemical_formula_weight 534.60
_chemical_name_systematic
; 
 2,2'-(ethylenedioxy)benzene bis(methylimino-3,3'-acetophenone)dioxime
;
_space_group_IT_number 15
_symmetry_cell_setting monoclinic
_symmetry_space_group_name_Hall '-C 2yc'
_symmetry_space_group_name_H-M 'C 1 2/c 1'
_atom_sites_solution_hydrogens geom
_atom_sites_solution_primary direct
_atom_sites_solution_secondary difmap
_audit_creation_method SHELXL-97
_cell_angle_alpha 90.00
_cell_angle_beta 93.7450(10)
_cell_angle_gamma 90.00
_cell_formula_units_Z 4
_cell_length_a 15.2832(17)
_cell_length_b 8.8951(7)
_cell_length_c 19.931(2)
_cell_measurement_reflns_used 1533
_cell_measurement_temperature 298(2)
_cell_measurement_theta_max 23.242
_cell_measurement_theta_min 2.671
_cell_volume 2703.7(5)
_computing_cell_refinement 'Bruker SMART(Siemens, 1996)'
_computing_data_collection 'Bruker SMART (Siemens, 1996)'
_computing_data_reduction 'Bruker SAINT (Siemens, 1996)'
_computing_molecular_graphics 'Bruker SHELXTL (Sheldrick, 2008)'
_computing_publication_material 'Bruker SHELXTL (Sheldrick, 2008)'
_computing_structure_refinement 'SHELXL-97 (Sheldrick, 2008)'
_computing_structure_solution 'SHELXS-97 (Sheldrick, 2008)'
_diffrn_ambient_temperature 298(2)
_diffrn_measured_fraction_theta_full 0.998
_diffrn_measured_fraction_theta_max 0.998
_diffrn_measurement_device_type 'smart 1000 CCD area detector'
_diffrn_measurement_method 'phi and omega scans'
_diffrn_radiation_monochromator graphite
_diffrn_radiation_source 'fine-focus sealed tube'
_diffrn_radiation_type MoK\a
_diffrn_radiation_wavelength 0.71073
_diffrn_reflns_av_R_equivalents 0.0399
_diffrn_reflns_av_sigmaI/netI 0.0470
_diffrn_reflns_limit_h_max 12
_diffrn_reflns_limit_h_min -18
_diffrn_reflns_limit_k_max 10
_diffrn_reflns_limit_k_min -10
_diffrn_reflns_limit_l_max 23
_diffrn_reflns_limit_l_min -23
_diffrn_reflns_number 6565
_diffrn_reflns_theta_full 25.01
_diffrn_reflns_theta_max 25.01
_diffrn_reflns_theta_min 2.65
_exptl_absorpt_coefficient_mu 0.088
_exptl_absorpt_correction_T_max 0.9843
_exptl_absorpt_correction_T_min 0.9606
_exptl_absorpt_correction_type multi-scan
_exptl_absorpt_process_details 'sadabs (Sheldrick, 1996)'
_exptl_crystal_colour colorless
_exptl_crystal_density_diffrn 1.313
_exptl_crystal_density_method 'not measured'
_exptl_crystal_description prismatical
_exptl_crystal_F_000 1128
_exptl_crystal_size_max 0.46
_exptl_crystal_size_mid 0.22
_exptl_crystal_size_min 0.18
_refine_diff_density_max 0.392
_refine_diff_density_min -0.227
_refine_diff_density_rms 0.045
_refine_ls_extinction_method none
_refine_ls_goodness_of_fit_ref 1.032
_refine_ls_hydrogen_treatment constr
_refine_ls_matrix_type full
_refine_ls_number_parameters 182
_refine_ls_number_reflns 2389
_refine_ls_number_restraints 0
_refine_ls_restrained_S_all 1.032
_refine_ls_R_factor_all 0.0907
_refine_ls_R_factor_gt 0.0481
_refine_ls_shift/su_max 0.000
_refine_ls_shift/su_mean 0.000
_refine_ls_structure_factor_coef Fsqd
_refine_ls_weighting_details 'calc w=1/[\s^2^(Fo^2^)+(0.0582P)^2^+1.6471P] where P=(Fo^2^+2Fc^2^)/3'
_refine_ls_weighting_scheme calc
_refine_ls_wR_factor_gt 0.1117
_refine_ls_wR_factor_ref 0.1412
_reflns_number_gt 1462
_reflns_number_total 2389
_reflns_threshold_expression >2sigma(I)
_cod_data_source_file 1267-3608.cff
_cod_data_source_block 110608f
_cod_depositor_comments
;
The following automatic conversions were performed:

'_symmetry_cell_setting' value 'Monoclinic' changed to 'monoclinic'
according to /home/saulius/struct/CIF-dictionaries/cif_core.dic
dictionary named 'cif_core.dic' version 2.4.1 from 2010-06-29.

Automatic conversion script
Id: cif_fix_values 1715 2011-07-08 13:25:40Z adriana 
;
_cod_original_sg_symbol_H-M C2/c
_cod_database_code 8103286

loop_
_symmetry_equiv_pos_as_xyz
'x, y, z'
'-x, y, -z+1/2'
'x+1/2, y+1/2, z'
'-x+1/2, y+1/2, -z+1/2'
'-x, -y, -z'
'x, -y, z-1/2'
'-x+1/2, -y+1/2, -z'
'x+1/2, -y+1/2, z-1/2'

loop_
_atom_site_label
_atom_site_type_symbol
_atom_site_fract_x
_atom_site_fract_y
_atom_site_fract_z
_atom_site_U_iso_or_equiv
_atom_site_adp_type
_atom_site_occupancy
_atom_site_symmetry_multiplicity
_atom_site_calc_flag
_atom_site_refinement_flags
N1 N 0.63795(13) 0.0637(2) 0.18800(10) 0.0421(5) Uani 1 1 d .
N2 N 0.50646(13) 0.1845(2) 0.40679(9) 0.0402(5) Uani 1 1 d .
O1 O 0.66582(11) 0.0675(2) 0.12220(8) 0.0522(5) Uani 1 1 d .
H1 H 0.6276 0.1063 0.0970 0.078 Uiso 1 1 calc R
O2 O 0.48962(12) 0.58699(18) 0.32008(9) 0.0497(5) Uani 1 1 d .
C1 C 0.78035(18) -0.0593(4) 0.21217(15) 0.0648(9) Uani 1 1 d .
H1A H 0.7717 -0.1570 0.1924 0.097 Uiso 1 1 calc R
H1B H 0.8189 -0.0672 0.2520 0.097 Uiso 1 1 calc R
H1C H 0.8059 0.0064 0.1806 0.097 Uiso 1 1 calc R
C2 C 0.69375(16) 0.0032(3) 0.23009(12) 0.0399(6) Uani 1 1 d .
C3 C 0.66556(15) -0.0047(3) 0.29969(12) 0.0385(6) Uani 1 1 d .
C4 C 0.60085(15) 0.0921(3) 0.32002(11) 0.0368(6) Uani 1 1 d .
H4 H 0.5773 0.1636 0.2900 0.044 Uiso 1 1 calc R
C5 C 0.57077(15) 0.0842(3) 0.38383(12) 0.0384(6) Uani 1 1 d .
C6 C 0.60300(18) -0.0278(3) 0.42723(13) 0.0521(7) Uani 1 1 d .
H6 H 0.5810 -0.0385 0.4694 0.063 Uiso 1 1 calc R
C7 C 0.66757(18) -0.1230(3) 0.40776(15) 0.0580(8) Uani 1 1 d .
H7 H 0.6899 -0.1962 0.4375 0.070 Uiso 1 1 calc R
C8 C 0.69959(17) -0.1118(3) 0.34526(14) 0.0496(7) Uani 1 1 d .
H8 H 0.7441 -0.1758 0.3333 0.059 Uiso 1 1 calc R
C9 C 0.51088(16) 0.3213(3) 0.38882(12) 0.0403(6) Uani 1 1 d .
H9 H 0.5546 0.3494 0.3610 0.048 Uiso 1 1 calc R
C10 C 0.45038(15) 0.4361(3) 0.40988(11) 0.0384(6) Uani 1 1 d .
C11 C 0.44247(16) 0.5730(3) 0.37584(12) 0.0418(6) Uani 1 1 d .
C12 C 0.38938(18) 0.6856(3) 0.39869(14) 0.0569(8) Uani 1 1 d .
H12 H 0.3842 0.7768 0.3759 0.068 Uiso 1 1 calc R
C13 C 0.3444(2) 0.6618(4) 0.45522(15) 0.0653(9) Uani 1 1 d .
H13 H 0.3092 0.7380 0.4707 0.078 Uiso 1 1 calc R
C14 C 0.35029(19) 0.5270(4) 0.48951(14) 0.0615(8) Uani 1 1 d .
H14 H 0.3189 0.5114 0.5273 0.074 Uiso 1 1 calc R
C15 C 0.40351(17) 0.4164(3) 0.46664(13) 0.0501(7) Uani 1 1 d .
H15 H 0.4083 0.3257 0.4898 0.060 Uiso 1 1 calc R
C16 C 0.47156(18) 0.7154(3) 0.27849(12) 0.0495(7) Uani 1 1 d .
H16A H 0.4816 0.8063 0.3048 0.059 Uiso 1 1 calc R
H16B H 0.4106 0.7140 0.2617 0.059 Uiso 1 1 calc R

loop_
_atom_site_aniso_label
_atom_site_aniso_U_11
_atom_site_aniso_U_22
_atom_site_aniso_U_33
_atom_site_aniso_U_23
_atom_site_aniso_U_13
_atom_site_aniso_U_12
N1 0.0423(12) 0.0409(13) 0.0436(12) -0.0011(10) 0.0073(10) 0.0028(10)
N2 0.0448(12) 0.0381(13) 0.0377(11) 0.0019(9) 0.0026(9) 0.0016(10)
O1 0.0565(12) 0.0537(12) 0.0474(11) -0.0018(9) 0.0108(9) 0.0036(9)
O2 0.0615(12) 0.0370(11) 0.0526(11) 0.0065(8) 0.0174(9) 0.0143(9)
C1 0.0489(17) 0.074(2) 0.073(2) -0.0019(17) 0.0153(15) 0.0175(16)
C2 0.0353(14) 0.0316(14) 0.0533(16) -0.0054(12) 0.0057(12) -0.0005(11)
C3 0.0332(13) 0.0288(13) 0.0528(15) -0.0004(12) -0.0015(11) -0.0022(11)
C4 0.0380(14) 0.0289(13) 0.0434(14) 0.0041(11) 0.0014(11) 0.0013(11)
C5 0.0387(14) 0.0337(14) 0.0425(14) 0.0037(11) -0.0001(11) -0.0044(12)
C6 0.0579(18) 0.0507(18) 0.0478(15) 0.0140(13) 0.0045(13) 0.0043(15)
C7 0.0573(18) 0.0514(18) 0.0648(19) 0.0193(15) 0.0003(15) 0.0138(15)
C8 0.0438(15) 0.0382(16) 0.0666(18) 0.0040(13) 0.0031(13) 0.0099(13)
C9 0.0387(14) 0.0431(16) 0.0394(14) 0.0021(12) 0.0049(11) -0.0007(12)
C10 0.0375(14) 0.0391(15) 0.0387(13) -0.0039(11) 0.0044(11) -0.0005(12)
C11 0.0426(15) 0.0377(15) 0.0453(15) -0.0077(12) 0.0057(12) 0.0044(12)
C12 0.0631(18) 0.0456(17) 0.0630(18) -0.0049(14) 0.0132(15) 0.0130(15)
C13 0.064(2) 0.063(2) 0.071(2) -0.0191(17) 0.0214(16) 0.0138(17)
C14 0.0596(19) 0.073(2) 0.0544(18) -0.0110(16) 0.0216(14) 0.0007(17)
C15 0.0526(17) 0.0504(18) 0.0482(16) -0.0030(13) 0.0090(13) -0.0026(14)
C16 0.0656(19) 0.0290(14) 0.0547(17) 0.0000(12) 0.0091(13) 0.0049(13)

loop_
_atom_type_symbol
_atom_type_description
_atom_type_scat_dispersion_real
_atom_type_scat_dispersion_imag
_atom_type_scat_source
C C 0.0033 0.0016 'International Tables Vol C Tables 4.2.6.8 and 6.1.1.4'
H H 0.0000 0.0000 'International Tables Vol C Tables 4.2.6.8 and 6.1.1.4'
N N 0.0061 0.0033 'International Tables Vol C Tables 4.2.6.8 and 6.1.1.4'
O O 0.0106 0.0060 'International Tables Vol C Tables 4.2.6.8 and 6.1.1.4'

loop_
_geom_angle_atom_site_label_1
_geom_angle_atom_site_label_2
_geom_angle_atom_site_label_3
_geom_angle
_geom_angle_site_symmetry_1
_geom_angle_site_symmetry_3
C2 N1 O1 113.15(19) . .
C9 N2 C5 117.3(2) . .
N1 O1 H1 109.5 . .
C11 O2 C16 116.87(18) . .
C2 C1 H1A 109.5 . .
C2 C1 H1B 109.5 . .
H1A C1 H1B 109.5 . .
C2 C1 H1C 109.5 . .
H1A C1 H1C 109.5 . .
H1B C1 H1C 109.5 . .
N1 C2 C3 114.4(2) . .
N1 C2 C1 124.2(2) . .
C3 C2 C1 121.4(2) . .
C4 C3 C8 118.4(2) . .
C4 C3 C2 120.0(2) . .
C8 C3 C2 121.6(2) . .
C5 C4 C3 121.5(2) . .
C5 C4 H4 119.3 . .
C3 C4 H4 119.3 . .
C4 C5 C6 118.9(2) . .
C4 C5 N2 122.8(2) . .
C6 C5 N2 118.2(2) . .
C7 C6 C5 119.9(3) . .
C7 C6 H6 120.1 . .
C5 C6 H6 120.1 . .
C8 C7 C6 121.1(3) . .
C8 C7 H7 119.4 . .
C6 C7 H7 119.4 . .
C7 C8 C3 120.1(2) . .
C7 C8 H8 119.9 . .
C3 C8 H8 119.9 . .
N2 C9 C10 122.9(2) . .
N2 C9 H9 118.6 . .
C10 C9 H9 118.6 . .
C15 C10 C11 118.2(2) . .
C15 C10 C9 121.1(2) . .
C11 C10 C9 120.5(2) . .
O2 C11 C12 123.5(2) . .
O2 C11 C10 116.1(2) . .
C12 C11 C10 120.4(2) . .
C13 C12 C11 119.6(3) . .
C13 C12 H12 120.2 . .
C11 C12 H12 120.2 . .
C12 C13 C14 121.3(3) . .
C12 C13 H13 119.3 . .
C14 C13 H13 119.3 . .
C15 C14 C13 118.6(3) . .
C15 C14 H14 120.7 . .
C13 C14 H14 120.7 . .
C14 C15 C10 121.9(3) . .
C14 C15 H15 119.1 . .
C10 C15 H15 119.1 . .
O2 C16 C16 110.23(18) . 2_655
O2 C16 H16A 109.6 . .
C16 C16 H16A 109.6 2_655 .
O2 C16 H16B 109.6 . .
C16 C16 H16B 109.6 2_655 .
H16A C16 H16B 108.1 . .

loop_
_geom_bond_atom_site_label_1
_geom_bond_atom_site_label_2
_geom_bond_distance
_geom_bond_site_symmetry_2
N1 C2 1.276(3) .
N1 O1 1.406(2) .
N2 C9 1.272(3) .
N2 C5 1.425(3) .
O1 H1 0.8200 .
O2 C11 1.369(3) .
O2 C16 1.427(3) .
C1 C2 1.500(3) .
C1 H1A 0.9600 .
C1 H1B 0.9600 .
C1 H1C 0.9600 .
C2 C3 1.481(3) .
C3 C4 1.391(3) .
C3 C8 1.394(3) .
C4 C5 1.382(3) .
C4 H4 0.9300 .
C5 C6 1.389(3) .
C6 C7 1.375(4) .
C6 H6 0.9300 .
C7 C8 1.371(4) .
C7 H7 0.9300 .
C8 H8 0.9300 .
C9 C10 1.458(3) .
C9 H9 0.9300 .
C10 C15 1.389(3) .
C10 C11 1.395(3) .
C11 C12 1.385(3) .
C12 C13 1.374(4) .
C12 H12 0.9300 .
C13 C14 1.380(4) .
C13 H13 0.9300 .
C14 C15 1.373(4) .
C14 H14 0.9300 .
C15 H15 0.9300 .
C16 C16 1.475(5) 2_655
C16 H16A 0.9700 .
C16 H16B 0.9700 .

loop_
_geom_torsion_atom_site_label_1
_geom_torsion_atom_site_label_2
_geom_torsion_atom_site_label_3
_geom_torsion_atom_site_label_4
_geom_torsion
_geom_torsion_site_symmetry_4
O1 N1 C2 C3 -179.04(18) .
O1 N1 C2 C1 -0.4(4) .
N1 C2 C3 C4 -21.6(3) .
C1 C2 C3 C4 159.7(2) .
N1 C2 C3 C8 155.5(2) .
C1 C2 C3 C8 -23.2(4) .
C8 C3 C4 C5 0.4(3) .
C2 C3 C4 C5 177.6(2) .
C3 C4 C5 C6 -3.2(3) .
C3 C4 C5 N2 178.1(2) .
C9 N2 C5 C4 -38.7(3) .
C9 N2 C5 C6 142.6(2) .
C4 C5 C6 C7 3.8(4) .
N2 C5 C6 C7 -177.5(2) .
C5 C6 C7 C8 -1.6(4) .
C6 C7 C8 C3 -1.3(4) .
C4 C3 C8 C7 1.8(4) .
C2 C3 C8 C7 -175.3(2) .
C5 N2 C9 C10 -178.7(2) .
N2 C9 C10 C15 21.2(4) .
N2 C9 C10 C11 -163.0(2) .
C16 O2 C11 C12 -10.0(4) .
C16 O2 C11 C10 170.0(2) .
C15 C10 C11 O2 -179.8(2) .
C9 C10 C11 O2 4.3(3) .
C15 C10 C11 C12 0.3(4) .
C9 C10 C11 C12 -175.6(2) .
O2 C11 C12 C13 -180.0(2) .
C10 C11 C12 C13 0.0(4) .
C11 C12 C13 C14 -0.6(4) .
C12 C13 C14 C15 1.0(5) .
C13 C14 C15 C10 -0.7(4) .
C11 C10 C15 C14 0.1(4) .
C9 C10 C15 C14 176.0(2) .
C11 O2 C16 C16 179.1(2) 2_655
